data_7102324
loop_
_publ_author_name
'Spies, Patrick'
'Erker, Gerhard'
'Kehr, Gerald'
'Bergander, Klaus'
'Fr\"ohlich, Roland'
'Grimme, Stefan'
'Stephan, Douglas W'

_publ_section_title
;
 Rapid intramolecular heterolytic dihydrogen activation by a
 four-membered heterocyclic phosphane-borane adduct.
;
_journal_issue 47
_journal_name_full 'Chemical communications (Cambridge, England)'
_journal_page_first 5072
_journal_page_last 5074
_journal_paper_doi 10.1039/b710475h
_journal_year 2007
_chemical_formula_sum 'C39 H34 B F10 O P'
_chemical_formula_weight 750.44
_chemical_name_systematic
;
?
;
_space_group_IT_number 2
_symmetry_cell_setting triclinic
_symmetry_space_group_name_Hall '-P 1'
_symmetry_space_group_name_H-M 'P -1'
_atom_sites_solution_hydrogens 'at P from difmap, other geom'
_atom_sites_solution_primary direct
_atom_sites_solution_secondary difmap
_audit_creation_method SHELXL-97
_cell_angle_alpha 104.669(3)
_cell_angle_beta 100.577(5)
_cell_angle_gamma 100.279(3)
_cell_formula_units_Z 2
_cell_length_a 12.1089(8)
_cell_length_b 12.7662(10)
_cell_length_c 12.8752(8)
_cell_measurement_reflns_used 5261
_cell_measurement_temperature 223(2)
_cell_measurement_theta_max 68.25
_cell_measurement_theta_min 0.88
_cell_volume 1839.0(2)
_computing_cell_refinement 'Collect (Nonius B.V., 1997)'
_computing_data_collection 'Collect (Nonius B.V., 1997)'
_computing_data_reduction 'Denzo-SMN (Otwinwoski & Minor, 1997)'
_computing_molecular_graphics 'SCHAKAL (Keller, 1997)'
_computing_publication_material 'SHELXL-97 (Sheldrick, 1997)'
_computing_structure_refinement 'SHELXL-97 (Sheldrick, 1997)'
_computing_structure_solution 'SHELXS-97 (Sheldrick, 1990)'
_diffrn_ambient_temperature 223(2)
_diffrn_measured_fraction_theta_full 0.921
_diffrn_measured_fraction_theta_max 0.921
_diffrn_measurement_device_type 'Nonius KappaCCD APEXII'
_diffrn_measurement_method '\w and \f scans'
_diffrn_radiation_monochromator graphite
_diffrn_radiation_source 'fine-focus sealed tube'
_diffrn_radiation_type CuK\a
_diffrn_radiation_wavelength 1.54178
_diffrn_reflns_av_R_equivalents 0.078
_diffrn_reflns_av_sigmaI/netI 0.0547
_diffrn_reflns_limit_h_max 11
_diffrn_reflns_limit_h_min -14
_diffrn_reflns_limit_k_max 15
_diffrn_reflns_limit_k_min -14
_diffrn_reflns_limit_l_max 14
_diffrn_reflns_limit_l_min -14
_diffrn_reflns_number 20114
_diffrn_reflns_theta_full 67.93
_diffrn_reflns_theta_max 67.93
_diffrn_reflns_theta_min 4.36
_exptl_absorpt_coefficient_mu 1.385
_exptl_absorpt_correction_T_max 0.9340
_exptl_absorpt_correction_T_min 0.7692
_exptl_absorpt_correction_type multi-scan
_exptl_absorpt_process_details 'Denzo (Otwinowski, Borek, Majewski & Minor, 2003)'
_exptl_crystal_colour colourless
_exptl_crystal_density_diffrn 1.355
_exptl_crystal_density_method 'not measured'
_exptl_crystal_description plate
_exptl_crystal_F_000 772
_exptl_crystal_size_max 0.20
_exptl_crystal_size_mid 0.10
_exptl_crystal_size_min 0.05
_refine_diff_density_max 0.936
_refine_diff_density_min -0.297
_refine_diff_density_rms 0.077
_refine_ls_extinction_method none
_refine_ls_goodness_of_fit_ref 1.054
_refine_ls_hydrogen_treatment mixed
_refine_ls_matrix_type full
_refine_ls_number_parameters 479
_refine_ls_number_reflns 6171
_refine_ls_number_restraints 0
_refine_ls_restrained_S_all 1.054
_refine_ls_R_factor_all 0.1207
_refine_ls_R_factor_gt 0.0774
_refine_ls_shift/su_max 0.001
_refine_ls_shift/su_mean 0.000
_refine_ls_structure_factor_coef Fsqd
_refine_ls_weighting_details 'calc w=1/[\s^2^(Fo^2^)+(0.0947P)^2^+3.3191P] where P=(Fo^2^+2Fc^2^)/3'
_refine_ls_weighting_scheme calc
_refine_ls_wR_factor_gt 0.1923
_refine_ls_wR_factor_ref 0.2265
_reflns_number_gt 4081
_reflns_number_total 6171
_reflns_threshold_expression >2sigma(I)
_cod_data_source_file b710475h.txt
_cod_data_source_block erk4157b
_cod_original_sg_symbol_H-M P-1
_cod_database_code 7102324

loop_
_symmetry_equiv_pos_as_xyz
'x, y, z'
'-x, -y, -z'

loop_
_atom_site_label
_atom_site_type_symbol
_atom_site_fract_x
_atom_site_fract_y
_atom_site_fract_z
_atom_site_U_iso_or_equiv
_atom_site_adp_type
_atom_site_occupancy
_atom_site_symmetry_multiplicity
_atom_site_calc_flag
_atom_site_refinement_flags
P1 P -0.10142(10) 0.16743(11) 0.75688(10) 0.0452(3) Uani 1 1 d .
H1 H -0.171(3) 0.074(3) 0.761(3) 0.040(11) Uiso 1 1 d .
C2 C 0.0044(4) 0.1219(4) 0.6865(4) 0.0453(11) Uani 1 1 d .
H2A H -0.0326 0.0824 0.6085 0.054 Uiso 1 1 calc R
H2B H 0.0639 0.1866 0.6899 0.054 Uiso 1 1 calc R
C3 C 0.0609(4) 0.0432(4) 0.7421(4) 0.0457(11) Uani 1 1 d .
H3A H 0.0162 -0.0338 0.7066 0.055 Uiso 1 1 calc R
H3B H 0.0588 0.0628 0.8203 0.055 Uiso 1 1 calc R
B4 B 0.1954(4) 0.0522(5) 0.7325(4) 0.0420(12) Uani 1 1 d .
O5 O 0.1951(2) 0.0400(3) 0.6159(2) 0.0440(7) Uani 1 1 d .
C6 C 0.2996(4) 0.0407(4) 0.5834(4) 0.0497(12) Uani 1 1 d .
H6A H 0.3164 -0.0329 0.5742 0.060 Uiso 1 1 calc R
H6B H 0.3624 0.0951 0.6416 0.060 Uiso 1 1 calc R
C11 C -0.2055(4) 0.2333(4) 0.6948(4) 0.0504(12) Uani 1 1 d .
C12 C -0.2047(5) 0.2580(5) 0.5949(4) 0.0596(14) Uani 1 1 d .
C121 C -0.1113(5) 0.2460(6) 0.5339(5) 0.0759(18) Uani 1 1 d .
H12A H -0.0363 0.2760 0.5858 0.114 Uiso 1 1 calc R
H12B H -0.1178 0.2865 0.4795 0.114 Uiso 1 1 calc R
H12C H -0.1193 0.1678 0.4968 0.114 Uiso 1 1 calc R
C13 C -0.2968(5) 0.2982(5) 0.5495(5) 0.0693(16) Uani 1 1 d .
H13 H -0.2973 0.3154 0.4826 0.083 Uiso 1 1 calc R
C14 C -0.3869(5) 0.3133(5) 0.5994(6) 0.0701(16) Uani 1 1 d .
C141 C -0.4826(6) 0.3608(6) 0.5460(7) 0.105(3) Uani 1 1 d .
H14A H -0.4740 0.3629 0.4730 0.158 Uiso 1 1 calc R
H14B H -0.4769 0.4357 0.5916 0.158 Uiso 1 1 calc R
H14C H -0.5575 0.3140 0.5395 0.158 Uiso 1 1 calc R
C15 C -0.3850(4) 0.2909(5) 0.6975(5) 0.0660(15) Uani 1 1 d .
H15 H -0.4452 0.3030 0.7325 0.079 Uiso 1 1 calc R
C16 C -0.2968(4) 0.2504(4) 0.7477(5) 0.0567(13) Uani 1 1 d .
C161 C -0.3042(5) 0.2271(5) 0.8550(5) 0.0705(16) Uani 1 1 d .
H16A H -0.3712 0.2486 0.8774 0.106 Uiso 1 1 calc R
H16B H -0.2348 0.2693 0.9115 0.106 Uiso 1 1 calc R
H16C H -0.3115 0.1481 0.8457 0.106 Uiso 1 1 calc R
C21 C -0.0261(4) 0.2456(4) 0.8966(4) 0.0450(11) Uani 1 1 d .
C22 C 0.0415(4) 0.3546(4) 0.9179(4) 0.0457(11) Uani 1 1 d .
C221 C 0.0522(4) 0.4105(4) 0.8295(4) 0.0539(12) Uani 1 1 d .
H22A H 0.0969 0.4868 0.8632 0.081 Uiso 1 1 calc R
H22B H -0.0242 0.4103 0.7899 0.081 Uiso 1 1 calc R
H22C H 0.0908 0.3706 0.7783 0.081 Uiso 1 1 calc R
C23 C 0.1033(4) 0.4120(4) 1.0258(4) 0.0568(13) Uani 1 1 d .
H23 H 0.1481 0.4847 1.0408 0.068 Uiso 1 1 calc R
C24 C 0.1011(4) 0.3653(4) 1.1124(4) 0.0550(13) Uani 1 1 d .
C241 C 0.1698(5) 0.4295(5) 1.2293(5) 0.0760(17) Uani 1 1 d .
H24A H 0.1174 0.4394 1.2777 0.114 Uiso 1 1 calc R
H24B H 0.2124 0.5018 1.2301 0.114 Uiso 1 1 calc R
H24C H 0.2236 0.3882 1.2548 0.114 Uiso 1 1 calc R
C25 C 0.0360(5) 0.2583(5) 1.0885(4) 0.0557(13) Uani 1 1 d .
H25 H 0.0366 0.2252 1.1459 0.067 Uiso 1 1 calc R
C26 C -0.0304(4) 0.1971(4) 0.9837(4) 0.0487(12) Uani 1 1 d .
C261 C -0.1026(5) 0.0831(4) 0.9701(4) 0.0583(13) Uani 1 1 d .
H26A H -0.0807 0.0621 1.0369 0.087 Uiso 1 1 calc R
H26B H -0.0898 0.0294 0.9079 0.087 Uiso 1 1 calc R
H26C H -0.1837 0.0846 0.9568 0.087 Uiso 1 1 calc R
C41 C 0.2651(4) 0.1778(4) 0.8179(4) 0.0408(10) Uani 1 1 d .
C42 C 0.2962(4) 0.2737(4) 0.7887(4) 0.0492(12) Uani 1 1 d .
F42 F 0.2805(3) 0.2703(2) 0.6801(2) 0.0665(8) Uani 1 1 d .
C43 C 0.3419(4) 0.3794(4) 0.8615(5) 0.0583(14) Uani 1 1 d .
F43 F 0.3648(3) 0.4685(3) 0.8247(3) 0.0838(10) Uani 1 1 d .
C44 C 0.3587(4) 0.3930(4) 0.9723(5) 0.0594(14) Uani 1 1 d .
F44 F 0.3983(3) 0.4964(3) 1.0460(3) 0.0837(10) Uani 1 1 d .
C45 C 0.3331(4) 0.3005(4) 1.0082(4) 0.0518(12) Uani 1 1 d .
F45 F 0.3498(3) 0.3130(3) 1.1178(2) 0.0700(9) Uani 1 1 d .
C46 C 0.2858(4) 0.1993(4) 0.9323(4) 0.0437(11) Uani 1 1 d .
F46 F 0.2553(2) 0.1135(2) 0.9746(2) 0.0547(7) Uani 1 1 d .
C51 C 0.2512(4) -0.0467(4) 0.7736(4) 0.0424(11) Uani 1 1 d .
C52 C 0.3670(4) -0.0305(4) 0.8227(4) 0.0480(11) Uani 1 1 d .
F52 F 0.4426(2) 0.0674(2) 0.8375(3) 0.0618(8) Uani 1 1 d .
C53 C 0.4162(4) -0.1070(5) 0.8609(4) 0.0566(13) Uani 1 1 d .
F53 F 0.5296(3) -0.0833(3) 0.9091(3) 0.0754(10) Uani 1 1 d .
C54 C 0.3490(5) -0.2081(5) 0.8497(5) 0.0691(16) Uani 1 1 d .
F54 F 0.3937(3) -0.2854(3) 0.8870(4) 0.1027(14) Uani 1 1 d .
C55 C 0.2332(5) -0.2318(5) 0.7993(5) 0.0655(15) Uani 1 1 d .
F55 F 0.1647(3) -0.3328(3) 0.7847(4) 0.1061(14) Uani 1 1 d .
C56 C 0.1889(4) -0.1523(4) 0.7623(4) 0.0495(12) Uani 1 1 d .
F56 F 0.0737(2) -0.1848(2) 0.7122(3) 0.0626(8) Uani 1 1 d .
C61 C 0.2950(4) 0.0699(4) 0.4762(4) 0.0474(11) Uani 1 1 d .
C62 C 0.3722(4) 0.0409(5) 0.4130(4) 0.0588(14) Uani 1 1 d .
H62 H 0.4219 -0.0029 0.4337 0.071 Uiso 1 1 calc R
C63 C 0.3772(5) 0.0752(5) 0.3204(5) 0.0665(16) Uani 1 1 d .
H63 H 0.4320 0.0568 0.2802 0.080 Uiso 1 1 calc R
C64 C 0.3029(5) 0.1362(5) 0.2866(5) 0.0691(16) Uani 1 1 d .
H64 H 0.3064 0.1596 0.2234 0.083 Uiso 1 1 calc R
C65 C 0.2227(5) 0.1626(5) 0.3467(5) 0.0613(14) Uani 1 1 d .
H65 H 0.1702 0.2028 0.3231 0.074 Uiso 1 1 calc R
C66 C 0.2193(4) 0.1303(4) 0.4413(4) 0.0520(12) Uani 1 1 d .
H66 H 0.1652 0.1496 0.4821 0.062 Uiso 1 1 calc R

loop_
_atom_site_aniso_label
_atom_site_aniso_U_11
_atom_site_aniso_U_22
_atom_site_aniso_U_33
_atom_site_aniso_U_23
_atom_site_aniso_U_13
_atom_site_aniso_U_12
P1 0.0386(6) 0.0532(7) 0.0465(7) 0.0157(6) 0.0099(5) 0.0169(5)
C2 0.040(2) 0.050(3) 0.046(3) 0.012(2) 0.010(2) 0.016(2)
C3 0.039(2) 0.046(3) 0.057(3) 0.021(2) 0.012(2) 0.015(2)
B4 0.039(3) 0.049(3) 0.039(3) 0.012(2) 0.011(2) 0.013(2)
O5 0.0382(16) 0.056(2) 0.0439(18) 0.0191(15) 0.0142(14) 0.0173(14)
C6 0.048(3) 0.067(3) 0.047(3) 0.025(2) 0.020(2) 0.026(2)
C11 0.048(3) 0.055(3) 0.047(3) 0.015(2) 0.002(2) 0.019(2)
C12 0.061(3) 0.063(3) 0.052(3) 0.010(3) 0.003(3) 0.027(3)
C121 0.091(4) 0.100(5) 0.057(4) 0.041(3) 0.020(3) 0.045(4)
C13 0.076(4) 0.070(4) 0.055(3) 0.017(3) -0.006(3) 0.024(3)
C14 0.051(3) 0.062(4) 0.085(5) 0.011(3) -0.006(3) 0.020(3)
C141 0.072(4) 0.090(5) 0.141(7) 0.033(5) -0.021(4) 0.037(4)
C15 0.043(3) 0.062(4) 0.089(5) 0.018(3) 0.006(3) 0.019(3)
C16 0.039(3) 0.051(3) 0.074(4) 0.009(3) 0.009(2) 0.014(2)
C161 0.057(3) 0.083(4) 0.083(4) 0.029(3) 0.030(3) 0.027(3)
C21 0.039(2) 0.051(3) 0.049(3) 0.017(2) 0.013(2) 0.018(2)
C22 0.041(2) 0.051(3) 0.052(3) 0.020(2) 0.014(2) 0.019(2)
C221 0.055(3) 0.050(3) 0.061(3) 0.020(3) 0.017(3) 0.016(2)
C23 0.054(3) 0.050(3) 0.061(3) 0.007(3) 0.008(3) 0.019(2)
C24 0.057(3) 0.058(3) 0.049(3) 0.010(3) 0.010(2) 0.024(3)
C241 0.084(4) 0.081(4) 0.051(3) 0.005(3) -0.001(3) 0.029(3)
C25 0.066(3) 0.067(4) 0.040(3) 0.020(3) 0.012(2) 0.027(3)
C26 0.050(3) 0.058(3) 0.047(3) 0.020(2) 0.018(2) 0.021(2)
C261 0.065(3) 0.063(3) 0.054(3) 0.027(3) 0.019(3) 0.012(3)
C41 0.034(2) 0.048(3) 0.046(3) 0.016(2) 0.013(2) 0.014(2)
C42 0.046(3) 0.051(3) 0.052(3) 0.016(2) 0.012(2) 0.012(2)
F42 0.085(2) 0.0572(18) 0.060(2) 0.0272(15) 0.0167(16) 0.0096(16)
C43 0.055(3) 0.043(3) 0.077(4) 0.022(3) 0.019(3) 0.005(2)
F43 0.097(3) 0.0498(19) 0.101(3) 0.0255(18) 0.025(2) 0.0026(17)
C44 0.047(3) 0.053(3) 0.063(4) -0.003(3) 0.009(3) 0.005(2)
F44 0.078(2) 0.058(2) 0.088(3) -0.0122(18) 0.0176(19) -0.0003(17)
C45 0.046(3) 0.059(3) 0.044(3) 0.006(2) 0.011(2) 0.009(2)
F45 0.0657(19) 0.084(2) 0.0468(18) 0.0016(15) 0.0086(14) 0.0142(16)
C46 0.040(2) 0.043(3) 0.049(3) 0.015(2) 0.012(2) 0.012(2)
F46 0.0613(17) 0.0605(18) 0.0479(16) 0.0224(14) 0.0155(13) 0.0167(14)
C51 0.040(2) 0.052(3) 0.040(3) 0.015(2) 0.015(2) 0.019(2)
C52 0.050(3) 0.055(3) 0.046(3) 0.017(2) 0.015(2) 0.022(2)
F52 0.0410(15) 0.0648(19) 0.077(2) 0.0188(16) 0.0094(14) 0.0140(14)
C53 0.053(3) 0.075(4) 0.054(3) 0.025(3) 0.018(3) 0.032(3)
F53 0.0590(19) 0.113(3) 0.069(2) 0.0341(19) 0.0129(16) 0.0487(18)
C54 0.079(4) 0.081(4) 0.076(4) 0.043(3) 0.034(3) 0.050(4)
F54 0.111(3) 0.111(3) 0.142(4) 0.088(3) 0.052(3) 0.074(3)
C55 0.067(4) 0.058(3) 0.093(4) 0.040(3) 0.037(3) 0.023(3)
F55 0.095(3) 0.072(2) 0.190(5) 0.075(3) 0.064(3) 0.033(2)
C56 0.043(3) 0.053(3) 0.063(3) 0.025(3) 0.021(2) 0.017(2)
F56 0.0523(17) 0.0500(17) 0.087(2) 0.0217(15) 0.0212(15) 0.0102(13)
C61 0.042(3) 0.061(3) 0.039(3) 0.016(2) 0.007(2) 0.011(2)
C62 0.051(3) 0.085(4) 0.048(3) 0.026(3) 0.015(2) 0.023(3)
C63 0.051(3) 0.098(5) 0.052(3) 0.023(3) 0.021(3) 0.010(3)
C64 0.069(4) 0.084(4) 0.049(3) 0.027(3) 0.008(3) -0.002(3)
C65 0.059(3) 0.063(3) 0.059(3) 0.028(3) 0.002(3) 0.006(3)
C66 0.045(3) 0.068(3) 0.046(3) 0.020(3) 0.010(2) 0.015(2)

loop_
_atom_type_symbol
_atom_type_description
_atom_type_scat_dispersion_real
_atom_type_scat_dispersion_imag
_atom_type_scat_source
C C 0.0181 0.0091 'International Tables Vol C Tables 4.2.6.8 and 6.1.1.4'
H H 0.0000 0.0000 'International Tables Vol C Tables 4.2.6.8 and 6.1.1.4'
B B 0.0090 0.0039 'International Tables Vol C Tables 4.2.6.8 and 6.1.1.4'
F F 0.0727 0.0534 'International Tables Vol C Tables 4.2.6.8 and 6.1.1.4'
O O 0.0492 0.0322 'International Tables Vol C Tables 4.2.6.8 and 6.1.1.4'
P P 0.2955 0.4335 'International Tables Vol C Tables 4.2.6.8 and 6.1.1.4'

loop_
_geom_angle_atom_site_label_1
_geom_angle_atom_site_label_2
_geom_angle_atom_site_label_3
_geom_angle
C21 P1 C2 107.2(2)
C21 P1 C11 113.4(2)
C2 P1 C11 120.5(2)
C3 C2 P1 109.5(3)
C2 C3 B4 111.5(4)
O5 B4 C3 106.8(4)
O5 B4 C41 114.0(4)
C3 B4 C41 103.7(4)
O5 B4 C51 110.2(4)
C3 B4 C51 112.2(4)
C41 B4 C51 109.9(4)
C6 O5 B4 118.8(3)
O5 C6 C61 111.7(4)
C12 C11 C16 120.2(4)
C12 C11 P1 123.2(4)
C16 C11 P1 116.4(4)
C13 C12 C11 117.8(5)
C13 C12 C121 117.6(5)
C11 C12 C121 124.6(4)
C14 C13 C12 122.4(6)
C15 C14 C13 118.9(5)
C15 C14 C141 121.9(6)
C13 C14 C141 119.1(6)
C14 C15 C16 122.1(6)
C15 C16 C11 118.6(5)
C15 C16 C161 117.6(5)
C11 C16 C161 123.8(4)
C22 C21 C26 120.3(4)
C22 C21 P1 119.2(4)
C26 C21 P1 120.4(4)
C23 C22 C21 118.4(4)
C23 C22 C221 118.3(5)
C21 C22 C221 123.3(4)
C22 C23 C24 122.2(5)
C25 C24 C23 118.0(5)
C25 C24 C241 120.8(5)
C23 C24 C241 121.1(5)
C24 C25 C26 123.1(5)
C25 C26 C21 118.0(5)
C25 C26 C261 117.7(4)
C21 C26 C261 124.4(4)
C42 C41 C46 111.7(4)
C42 C41 B4 126.6(4)
C46 C41 B4 121.3(4)
F42 C42 C41 120.6(4)
F42 C42 C43 113.8(4)
C41 C42 C43 125.6(5)
F43 C43 C44 120.0(5)
F43 C43 C42 121.1(5)
C44 C43 C42 118.8(5)
F44 C44 C43 120.4(5)
F44 C44 C45 120.5(5)
C43 C44 C45 119.0(5)
F45 C45 C46 121.3(5)
F45 C45 C44 119.6(5)
C46 C45 C44 119.1(5)
C45 C46 F46 115.4(4)
C45 C46 C41 125.7(4)
F46 C46 C41 118.9(4)
C56 C51 C52 112.0(4)
C56 C51 B4 125.0(4)
C52 C51 B4 123.1(4)
F52 C52 C53 114.3(4)
F52 C52 C51 120.4(4)
C53 C52 C51 125.3(5)
F53 C53 C54 119.3(5)
F53 C53 C52 121.3(5)
C54 C53 C52 119.4(5)
F54 C54 C53 121.3(5)
F54 C54 C55 119.8(6)
C53 C54 C55 118.9(5)
F55 C55 C56 120.7(5)
F55 C55 C54 120.2(5)
C56 C55 C54 119.2(5)
F56 C56 C55 114.4(4)
F56 C56 C51 120.4(4)
C55 C56 C51 125.2(5)
C66 C61 C62 118.3(4)
C66 C61 C6 121.8(4)
C62 C61 C6 119.8(4)
C63 C62 C61 121.1(5)
C64 C63 C62 120.5(5)
C63 C64 C65 119.1(5)
C64 C65 C66 120.5(5)
C61 C66 C65 120.5(5)

loop_
_geom_bond_atom_site_label_1
_geom_bond_atom_site_label_2
_geom_bond_distance
P1 C21 1.797(5)
P1 C2 1.796(5)
P1 C11 1.812(5)
C2 C3 1.556(6)
C3 B4 1.642(6)
B4 O5 1.469(6)
B4 C41 1.667(7)
B4 C51 1.686(7)
O5 C6 1.403(5)
C6 C61 1.512(6)
C11 C12 1.402(7)
C11 C16 1.421(7)
C12 C13 1.402(7)
C12 C121 1.499(8)
C13 C14 1.382(8)
C14 C15 1.362(8)
C14 C141 1.534(7)
C15 C16 1.392(7)
C16 C161 1.501(8)
C21 C22 1.414(7)
C21 C26 1.416(6)
C22 C23 1.391(7)
C22 C221 1.502(7)
C23 C24 1.393(7)
C24 C25 1.377(7)
C24 C241 1.517(7)
C25 C26 1.386(7)
C26 C261 1.508(7)
C41 C42 1.380(6)
C41 C46 1.393(6)
C42 F42 1.365(6)
C42 C43 1.381(7)
C43 F43 1.343(6)
C43 C44 1.365(8)
C44 F44 1.358(6)
C44 C45 1.379(7)
C45 F45 1.352(6)
C45 C46 1.358(7)
C46 F46 1.366(5)
C51 C56 1.380(7)
C51 C52 1.384(6)
C52 F52 1.358(6)
C52 C53 1.375(7)
C53 F53 1.345(6)
C53 C54 1.355(8)
C54 F54 1.353(6)
C54 C55 1.377(8)
C55 F55 1.350(6)
C55 C56 1.375(7)
C56 F56 1.364(5)
C61 C66 1.383(7)
C61 C62 1.387(7)
C62 C63 1.379(7)
C63 C64 1.372(8)
C64 C65 1.384(8)
C65 C66 1.387(7)

loop_
_geom_torsion_atom_site_label_1
_geom_torsion_atom_site_label_2
_geom_torsion_atom_site_label_3
_geom_torsion_atom_site_label_4
_geom_torsion
C21 P1 C2 C3 62.6(4)
C11 P1 C2 C3 -165.8(3)
P1 C2 C3 B4 -149.3(3)
C2 C3 B4 O5 -50.0(5)
C2 C3 B4 C41 70.7(5)
C2 C3 B4 C51 -170.8(4)
C3 B4 O5 C6 -177.9(4)
C41 B4 O5 C6 68.2(5)
C51 B4 O5 C6 -55.8(5)
B4 O5 C6 C61 -159.0(4)
C21 P1 C11 C12 124.8(4)
C2 P1 C11 C12 -4.1(6)
C21 P1 C11 C16 -60.8(5)
C2 P1 C11 C16 170.4(4)
C16 C11 C12 C13 -0.9(8)
P1 C11 C12 C13 173.4(4)
C16 C11 C12 C121 178.3(5)
P1 C11 C12 C121 -7.4(8)
C11 C12 C13 C14 -0.2(9)
C121 C12 C13 C14 -179.5(6)
C12 C13 C14 C15 1.5(9)
C12 C13 C14 C141 178.2(6)
C13 C14 C15 C16 -1.7(9)
C141 C14 C15 C16 -178.3(5)
C14 C15 C16 C11 0.6(8)
C14 C15 C16 C161 -179.2(5)
C12 C11 C16 C15 0.7(8)
P1 C11 C16 C15 -174.0(4)
C12 C11 C16 C161 -179.5(5)
P1 C11 C16 C161 5.8(7)
C2 P1 C21 C22 74.8(4)
C11 P1 C21 C22 -60.5(4)
C2 P1 C21 C26 -102.5(4)
C11 P1 C21 C26 122.1(4)
C26 C21 C22 C23 0.2(6)
P1 C21 C22 C23 -177.1(3)
C26 C21 C22 C221 178.6(4)
P1 C21 C22 C221 1.3(6)
C21 C22 C23 C24 0.4(7)
C221 C22 C23 C24 -178.1(4)
C22 C23 C24 C25 0.7(7)
C22 C23 C24 C241 179.7(5)
C23 C24 C25 C26 -2.5(8)
C241 C24 C25 C26 178.5(5)
C24 C25 C26 C21 3.1(7)
C24 C25 C26 C261 -176.8(5)
C22 C21 C26 C25 -1.9(6)
P1 C21 C26 C25 175.4(4)
C22 C21 C26 C261 178.0(4)
P1 C21 C26 C261 -4.7(6)
O5 B4 C41 C42 16.3(6)
C3 B4 C41 C42 -99.3(5)
C51 B4 C41 C42 140.6(4)
O5 B4 C41 C46 -172.1(4)
C3 B4 C41 C46 72.2(5)
C51 B4 C41 C46 -47.9(5)
C46 C41 C42 F42 -178.7(4)
B4 C41 C42 F42 -6.4(7)
C46 C41 C42 C43 -0.2(7)
B4 C41 C42 C43 172.0(5)
F42 C42 C43 F43 1.4(7)
C41 C42 C43 F43 -177.1(4)
F42 C42 C43 C44 178.4(4)
C41 C42 C43 C44 -0.1(8)
F43 C43 C44 F44 0.2(8)
C42 C43 C44 F44 -176.9(4)
F43 C43 C44 C45 179.1(5)
C42 C43 C44 C45 2.1(8)
F44 C44 C45 F45 -1.3(7)
C43 C44 C45 F45 179.7(4)
F44 C44 C45 C46 175.3(4)
C43 C44 C45 C46 -3.7(7)
F45 C45 C46 F46 1.1(6)
C44 C45 C46 F46 -175.4(4)
F45 C45 C46 C41 -179.9(4)
C44 C45 C46 C41 3.6(7)
C42 C41 C46 C45 -1.6(6)
B4 C41 C46 C45 -174.3(4)
C42 C41 C46 F46 177.4(4)
B4 C41 C46 F46 4.7(6)
O5 B4 C51 C56 -86.9(5)
C3 B4 C51 C56 31.9(6)
C41 B4 C51 C56 146.7(4)
O5 B4 C51 C52 92.6(5)
C3 B4 C51 C52 -148.5(4)
C41 B4 C51 C52 -33.7(6)
C56 C51 C52 F52 177.9(4)
B4 C51 C52 F52 -1.7(7)
C56 C51 C52 C53 -2.5(7)
B4 C51 C52 C53 177.9(5)
F52 C52 C53 F53 0.6(7)
C51 C52 C53 F53 -179.0(4)
F52 C52 C53 C54 -179.5(5)
C51 C52 C53 C54 1.0(8)
F53 C53 C54 F54 0.6(8)
C52 C53 C54 F54 -179.4(5)
F53 C53 C54 C55 -179.4(5)
C52 C53 C54 C55 0.6(8)
F54 C54 C55 F55 -1.6(9)
C53 C54 C55 F55 178.5(5)
F54 C54 C55 C56 179.6(5)
C53 C54 C55 C56 -0.3(9)
F55 C55 C56 F56 0.3(8)
C54 C55 C56 F56 179.0(5)
F55 C55 C56 C51 179.7(5)
C54 C55 C56 C51 -1.6(9)
C52 C51 C56 F56 -177.8(4)
B4 C51 C56 F56 1.8(7)
C52 C51 C56 C55 2.8(7)
B4 C51 C56 C55 -177.6(5)
O5 C6 C61 C66 24.1(7)
O5 C6 C61 C62 -159.3(5)
C66 C61 C62 C63 2.8(8)
C6 C61 C62 C63 -174.0(5)
C61 C62 C63 C64 -2.1(9)
C62 C63 C64 C65 -0.1(9)
C63 C64 C65 C66 1.5(9)
C62 C61 C66 C65 -1.3(8)
C6 C61 C66 C65 175.4(5)
C64 C65 C66 C61 -0.9(8)
